data_2240771
loop_
_publ_author_name
'Benslimane, Meriem'
'Redjel, Yasmine Kheira'
'Merazig, Hocine'
'Daran, Jean-Claude'

_publ_section_title
;
 Crystal structure of NH~4~[La(SO~4~)~2~(H~2~O)]
;
_journal_coeditor_code WM5148
_journal_issue 6
_journal_name_full 'Acta Crystallographica Section E'
_journal_page_first 663
_journal_page_last 666
_journal_paper_doi 10.1107/S2056989015009457
_journal_volume 71
_journal_year 2015
_chemical_formula_iupac 'N H4 [La (S O4)2 (H2 O)]'
_chemical_formula_moiety 'H2 La O9 S2, H4 N '
_chemical_formula_sum 'H6 La N O9 S2'
_chemical_formula_weight 367.07
_chemical_name_systematic
;
Ammonium aquabis(sulfato)lanthanate(III)
;
_space_group_IT_number 14
_symmetry_cell_setting monoclinic
_symmetry_space_group_name_Hall '-P 2ybc'
_symmetry_space_group_name_H-M 'P 1 21/c 1'
_atom_sites_solution_hydrogens geom
_atom_sites_solution_primary direct
_atom_sites_solution_secondary difmap
_audit_creation_method SHELXL-97
_cell_angle_alpha 90.00
_cell_angle_beta 128.511(10)
_cell_angle_gamma 90.00
_cell_formula_units_Z 4
_cell_length_a 8.4919(16)
_cell_length_b 9.978(2)
_cell_length_c 11.9268(19)
_cell_measurement_reflns_used 2542
_cell_measurement_temperature 100(2)
_cell_measurement_theta_max 30.5
_cell_measurement_theta_min 3
_cell_volume 790.8(3)
_computing_cell_refinement
;
SCALEPACK (Otwinowski & Minor, 1997)
;
_computing_data_collection
;
COLLECT (Nonius, 1998)
;
_computing_data_reduction
;
DENZO and SCALEPACK (Otwinowski & Minor, 1997)
;
_computing_molecular_graphics
;
ORTEP-3 for Windows (Farrugia, 2012) and
DIAMOND (Brandenburg & Berndt, 1999)
;
_computing_publication_material
;
WinGX (Farrugia, 2012)
;
_computing_structure_refinement
;
SHELXL97 (Sheldrick, 2008)
;
_computing_structure_solution
;
SIR92 (Altomare <i>et al.</i>,  1993)
;
_diffrn_ambient_temperature 100(2)
_diffrn_detector_area_resol_mean 9
_diffrn_measured_fraction_theta_full 0.995
_diffrn_measured_fraction_theta_max 0.996
_diffrn_measurement_device_type 'Nonius KappaCCD'
_diffrn_measurement_method CCD
_diffrn_radiation_monochromator graphite
_diffrn_radiation_source 'fine-focus sealed tube'
_diffrn_radiation_type MoK\a
_diffrn_radiation_wavelength 0.71073
_diffrn_reflns_av_R_equivalents 0.0000
_diffrn_reflns_av_sigmaI/netI 0.0115
_diffrn_reflns_limit_h_max 0
_diffrn_reflns_limit_h_min -12
_diffrn_reflns_limit_k_max 0
_diffrn_reflns_limit_k_min -14
_diffrn_reflns_limit_l_max 17
_diffrn_reflns_limit_l_min -12
_diffrn_reflns_number 2414
_diffrn_reflns_theta_full 30.54
_diffrn_reflns_theta_max 30.54
_diffrn_reflns_theta_min 2.99
_exptl_absorpt_coefficient_mu 5.959
_exptl_absorpt_correction_T_max 0.4314
_exptl_absorpt_correction_T_min 0.4186
_exptl_absorpt_correction_type sphere
_exptl_absorpt_process_details
;
(Dwiggins, 1975)
;
_exptl_crystal_colour colourless
_exptl_crystal_density_diffrn 3.083
_exptl_crystal_density_method 'not measured'
_exptl_crystal_description prism
_exptl_crystal_F_000 680
_exptl_crystal_size_max 0.30
_exptl_crystal_size_mid 0.20
_exptl_crystal_size_min 0.10
_exptl_crystal_size_rad 0.1000
_refine_diff_density_max 1.811
_refine_diff_density_min -1.481
_refine_ls_extinction_method none
_refine_ls_goodness_of_fit_ref 1.256
_refine_ls_hydrogen_treatment mixed
_refine_ls_matrix_type full
_refine_ls_number_parameters 124
_refine_ls_number_reflns 2414
_refine_ls_number_restraints 3
_refine_ls_restrained_S_all 1.263
_refine_ls_R_factor_all 0.0275
_refine_ls_R_factor_gt 0.0267
_refine_ls_shift/su_max 0.001
_refine_ls_shift/su_mean 0.000
_refine_ls_structure_factor_coef Fsqd
_refine_ls_weighting_details 'calc w=1/[\s^2^(Fo^2^)+(0.0427P)^2^+2.7376P] where P=(Fo^2^+2Fc^2^)/3'
_refine_ls_weighting_scheme calc
_refine_ls_wR_factor_gt 0.0799
_refine_ls_wR_factor_ref 0.0811
_reflns_number_gt 2362
_reflns_number_total 2414
_reflns_threshold_expression I>2\s(I)
_cod_data_source_file wm5148sup1.cf
_cod_data_source_block I
_cod_original_cell_volume 790.7(3)
_cod_original_sg_symbol_H-M 'P 21/c'
_cod_database_code 2240771
_cod_database_fobs_code 2240771

loop_
_symmetry_equiv_pos_as_xyz
'x, y, z'
'-x, y+1/2, -z+1/2'
'-x, -y, -z'
'x, -y-1/2, z-1/2'

loop_
_atom_site_type_symbol
_atom_site_label
_atom_site_fract_x
_atom_site_fract_y
_atom_site_fract_z
_atom_site_U_iso_or_equiv
_atom_site_adp_type
_atom_site_calc_flag
_atom_site_refinement_flags
_atom_site_occupancy
_atom_site_symmetry_multiplicity
La La1 0.71683(3) 0.839390(18) 0.248314(19) 0.01052(8) Uani d . 1 1
S S1 0.74128(12) 1.09162(8) 0.42791(8) 0.01163(15) Uani d . 1 1
S S2 0.70608(12) 0.91270(8) -0.02026(8) 0.01129(15) Uani d . 1 1
O O1 0.6085(4) 1.0290(3) -0.1156(3) 0.0179(5) Uani d . 1 1
O O2 0.8105(5) 0.8337(3) -0.0602(3) 0.0189(5) Uani d . 1 1
O O3 0.8535(4) 0.9585(3) 0.1310(3) 0.0156(5) Uani d . 1 1
O O8 0.9057(4) 1.1402(3) 0.5727(3) 0.0182(5) Uani d . 1 1
O O4 0.5597(4) 0.8301(3) -0.0221(3) 0.0188(5) Uani d . 1 1
O O7 0.5667(4) 1.1797(3) 0.3641(3) 0.0229(6) Uani d . 1 1
O O6 0.6873(4) 0.9516(3) 0.4347(3) 0.0185(5) Uani d . 1 1
O O5 0.8062(4) 1.0870(3) 0.3387(3) 0.0192(5) Uani d . 1 1
O O1W 0.8711(5) 0.6537(3) 0.2059(3) 0.0241(6) Uani d D 1 1
H H11 0.982(5) 0.615(6) 0.266(4) 0.036 Uiso d D 1 1
H H21 0.820(8) 0.632(6) 0.121(2) 0.036 Uiso d D 1 1
N N1 0.2567(6) 0.6458(4) -0.2302(4) 0.0244(7) Uani d . 1 1

loop_
_atom_site_aniso_label
_atom_site_aniso_U_11
_atom_site_aniso_U_22
_atom_site_aniso_U_33
_atom_site_aniso_U_12
_atom_site_aniso_U_13
_atom_site_aniso_U_23
La1 0.01098(11) 0.00981(11) 0.01113(11) -0.00037(5) 0.00706(9) -0.00028(5)
S1 0.0106(3) 0.0110(3) 0.0114(3) 0.0009(3) 0.0059(3) -0.0005(3)
S2 0.0118(3) 0.0111(3) 0.0101(3) 0.0008(3) 0.0064(3) 0.0000(2)
O1 0.0212(12) 0.0144(11) 0.0173(11) 0.0055(10) 0.0116(10) 0.0056(9)
O2 0.0214(13) 0.0207(14) 0.0180(13) 0.0035(10) 0.0140(12) -0.0013(9)
O3 0.0158(11) 0.0162(11) 0.0111(10) -0.0037(9) 0.0066(9) -0.0028(9)
O8 0.0141(12) 0.0206(12) 0.0141(12) -0.0009(10) 0.0059(10) -0.0041(10)
O4 0.0181(13) 0.0212(13) 0.0174(12) -0.0061(9) 0.0111(11) -0.0018(9)
O7 0.0139(12) 0.0207(13) 0.0217(13) 0.0068(10) 0.0049(11) -0.0025(10)
O6 0.0240(13) 0.0145(11) 0.0174(12) -0.0029(10) 0.0130(11) -0.0002(9)
O5 0.0246(13) 0.0181(12) 0.0211(12) -0.0020(10) 0.0174(11) -0.0016(10)
O1W 0.0289(16) 0.0220(14) 0.0177(13) 0.0126(11) 0.0127(12) 0.0010(10)
N1 0.0248(16) 0.0252(18) 0.0296(18) -0.0037(13) 0.0201(15) -0.0006(13)

loop_
_atom_type_symbol
_atom_type_description
_atom_type_scat_dispersion_real
_atom_type_scat_dispersion_imag
_atom_type_scat_source
H H 0 0 'International Tables Vol C Tables 4.2.6.8 and 6.1.1.4'
La La -0.2871 2.4523 'International Tables Vol C Tables 4.2.6.8 and 6.1.1.4'
N N 0.0061 0.0033 'International Tables Vol C Tables 4.2.6.8 and 6.1.1.4'
O O 0.0106 0.006 'International Tables Vol C Tables 4.2.6.8 and 6.1.1.4'
S S 0.1246 0.1234 'International Tables Vol C Tables 4.2.6.8 and 6.1.1.4'

loop_
_geom_angle_atom_site_label_1
_geom_angle_atom_site_label_2
_geom_angle_atom_site_label_3
_geom_angle_site_symmetry_1
_geom_angle_site_symmetry_3
_geom_angle
O7 La1 O1W 2_645 . 82.44(12)
O7 La1 O8 2_645 3_776 143.78(10)
O1W La1 O8 . 3_776 71.36(10)
O7 La1 O1 2_645 3_675 71.36(10)
O1W La1 O1 . 3_675 139.83(10)
O8 La1 O1 3_776 3_675 143.55(9)
O7 La1 O2 2_645 4_576 72.90(10)
O1W La1 O2 . 4_576 76.67(10)
O8 La1 O2 3_776 4_576 76.96(10)
O1 La1 O2 3_675 4_576 121.24(9)
O7 La1 O3 2_645 . 127.89(10)
O1W La1 O3 . . 76.32(10)
O8 La1 O3 3_776 . 70.11(9)
O1 La1 O3 3_675 . 96.07(9)
O2 La1 O3 4_576 . 142.55(9)
O7 La1 O5 2_645 . 140.16(10)
O1W La1 O5 . . 137.02(11)
O8 La1 O5 3_776 . 71.62(9)
O1 La1 O5 3_675 . 72.00(9)
O2 La1 O5 4_576 . 114.84(9)
O3 La1 O5 . . 71.17(8)
O7 La1 O4 2_645 . 74.43(10)
O1W La1 O4 . . 69.69(10)
O8 La1 O4 3_776 . 116.81(9)
O1 La1 O4 3_675 . 74.17(9)
O2 La1 O4 4_576 . 135.44(9)
O3 La1 O4 . . 53.65(8)
O5 La1 O4 . . 109.69(9)
O7 La1 O6 2_645 . 99.16(10)
O1W La1 O6 . . 145.43(9)
O8 La1 O6 3_776 . 89.43(9)
O1 La1 O6 3_675 . 70.57(9)
O2 La1 O6 4_576 . 71.00(9)
O3 La1 O6 . . 124.69(8)
O5 La1 O6 . . 53.55(8)
O4 La1 O6 . . 144.28(9)
O7 S1 O8 . . 109.04(17)
O7 S1 O5 . . 110.89(19)
O8 S1 O5 . . 110.49(17)
O7 S1 O6 . . 110.19(18)
O8 S1 O6 . . 110.17(16)
O5 S1 O6 . . 106.04(16)
O7 S1 La1 . . 119.80(13)
O8 S1 La1 . . 131.15(12)
O5 S1 La1 . . 52.71(11)
O6 S1 La1 . . 53.78(11)
O1 S2 O2 . . 109.67(16)
O1 S2 O4 . . 111.40(17)
O2 S2 O4 . . 111.52(17)
O1 S2 O3 . . 109.85(16)
O2 S2 O3 . . 109.59(17)
O4 S2 O3 . . 104.70(16)
La1 O1W H11 . . 128(4)
La1 O1W H21 . . 119(4)
H11 O1W H21 . . 112(3)

loop_
_geom_bond_atom_site_label_1
_geom_bond_atom_site_label_2
_geom_bond_site_symmetry_2
_geom_bond_distance
La1 O7 2_645 2.472(3)
La1 O1W . 2.496(3)
La1 O8 3_776 2.521(3)
La1 O1 3_675 2.533(3)
La1 O2 4_576 2.563(3)
La1 O3 . 2.596(3)
La1 O5 . 2.612(3)
La1 O4 . 2.614(3)
La1 O6 . 2.637(3)
S1 O7 . 1.465(3)
S1 O8 . 1.471(3)
S1 O5 . 1.472(3)
S1 O6 . 1.488(3)
S2 O1 . 1.468(3)
S2 O2 . 1.470(3)
S2 O4 . 1.480(3)
S2 O3 . 1.490(3)
O1W H11 . 0.845(10)
O1W H21 . 0.844(10)

loop_
_geom_hbond_atom_site_label_D
_geom_hbond_atom_site_label_H
_geom_hbond_atom_site_label_A
_geom_hbond_site_symmetry_A
_geom_hbond_distance_DH
_geom_hbond_distance_HA
_geom_hbond_distance_DA
_geom_hbond_angle_DHA
O1W H11 O3 2_745 0.84(5) 1.94(5) 2.717(5) 153(5)
O1W H21 O6 4_575 0.85(3) 1.95(3) 2.778(4) 168(5)
N1 . O1 2_644 . . 2.942(5) .
N1 . O6 4_575 . . 3.036(5) .
N1 . O3 4_475 . . 2.914(5) .
N1 . O8 2_645 . . 2.943(5) .
N1 . O5 3_675 . . 2.865(5) .
N1 . O4 . . . 2.866(5) .
